data_2225150
loop_
_publ_author_name
'Logue, Marshall W.'
'Luck, Rudy L.'
'Maynard, Nicklaus S.'
'Orlowski, Sandra S.'
'Pignotti, Louis R.'
'Putman, Annie L.'
'Whelan, Kelli M.'

_publ_section_title
;
 <i>tert</i>-Butyl 2-benzoyl-2-methylpropanoate
;
_journal_coeditor_code ZL2265
_journal_issue 2
_journal_name_full 'Acta Crystallographica Section E'
_journal_page_first o489
_journal_page_last o490
_journal_paper_doi 10.1107/S1600536810003120
_journal_volume 66
_journal_year 2010
_chemical_formula_iupac 'C15 H20 O3'
_chemical_formula_moiety 'C15 H20 O3'
_chemical_formula_sum 'C15 H20 O3'
_chemical_formula_weight 248.31
_chemical_name_systematic
;
<i>tert</i>-Butyl 2-benzoyl-2-methylpropanoate
;
_space_group_IT_number 2
_symmetry_cell_setting triclinic
_symmetry_space_group_name_Hall '-P 1'
_symmetry_space_group_name_H-M 'P -1'
_atom_sites_solution_hydrogens geom
_atom_sites_solution_primary direct
_atom_sites_solution_secondary difmap
_audit_creation_method 'WinGX routine CIF_UPDATE'
_cell_angle_alpha 73.25(4)
_cell_angle_beta 72.25(3)
_cell_angle_gamma 66.05(3)
_cell_formula_units_Z 2
_cell_length_a 8.616(3)
_cell_length_b 8.696(3)
_cell_length_c 11.310(5)
_cell_measurement_reflns_used 25
_cell_measurement_temperature 291(2)
_cell_measurement_theta_max 15
_cell_measurement_theta_min 10
_cell_volume 724.3(5)
_computing_cell_refinement 'CAD-4 EXPRESS (Enraf--Nonius, 1994)'
_computing_data_collection 'CAD-4 EXPRESS (Enraf--Nonius, 1994)'
_computing_data_reduction 'XCAD4 (Harms & Wocadlo, 1995)'
_computing_molecular_graphics 'ORTEP-3 for Windows (Farrugia, 1997) and Mercury (Macrae <i>et al.</i>, 2008)'
_computing_publication_material 'WinGX (Farrugia, 1999) and publCIF (Westrip, 2010)'
_computing_structure_refinement 'SHELXL97 (Sheldrick, 2008)'
_computing_structure_solution 'SIR2004 (Burla <i>et al.</i>,  2005)'
_diffrn_ambient_temperature 291(2)
_diffrn_measured_fraction_theta_full 1
_diffrn_measured_fraction_theta_max 1
_diffrn_measurement_device_type 'Enraf--Nonius TurboCAD-4'
_diffrn_measurement_method 'non-profiled \w/2\t scans'
_diffrn_radiation_monochromator graphite
_diffrn_radiation_type MoK\a
_diffrn_radiation_wavelength 0.71073
_diffrn_reflns_av_R_equivalents 0.0154
_diffrn_reflns_limit_h_max 10
_diffrn_reflns_limit_h_min 0
_diffrn_reflns_limit_k_max 10
_diffrn_reflns_limit_k_min -9
_diffrn_reflns_limit_l_max 13
_diffrn_reflns_limit_l_min -12
_diffrn_reflns_number 2735
_diffrn_reflns_theta_full 24.97
_diffrn_reflns_theta_max 24.97
_diffrn_reflns_theta_min 1.93
_diffrn_standards_decay_% 1
_diffrn_standards_interval_time 166
_diffrn_standards_number 3
_exptl_absorpt_coefficient_mu 0.078
_exptl_absorpt_correction_T_max 0.979
_exptl_absorpt_correction_T_min 0.965
_exptl_absorpt_correction_type psi-scan
_exptl_absorpt_process_details
;
(North <i>et al.</i>, 1968)
;
_exptl_crystal_colour colourless
_exptl_crystal_density_diffrn 1.139
_exptl_crystal_density_method 'not measured'
_exptl_crystal_description prism
_exptl_crystal_F_000 268
_exptl_crystal_size_max 0.40
_exptl_crystal_size_mid 0.35
_exptl_crystal_size_min 0.30
_refine_diff_density_max 0.123
_refine_diff_density_min -0.120
_refine_ls_extinction_coef 0.064(6)
_refine_ls_extinction_method 'SHELXL97 (Sheldrick, 2008)'
_refine_ls_goodness_of_fit_ref 1.017
_refine_ls_hydrogen_treatment constr
_refine_ls_matrix_type full
_refine_ls_number_parameters 164
_refine_ls_number_reflns 2548
_refine_ls_number_restraints 0
_refine_ls_restrained_S_all 1.017
_refine_ls_R_factor_all 0.086
_refine_ls_R_factor_gt 0.043
_refine_ls_shift/su_max 0
_refine_ls_shift/su_mean 0
_refine_ls_structure_factor_coef Fsqd
_refine_ls_weighting_details 'calc w=1/[\s^2^(Fo^2^)+(0.0496P)^2^+0.1543P] where P=(Fo^2^+2Fc^2^)/3'
_refine_ls_weighting_scheme calc
_refine_ls_wR_factor_ref 0.119
_reflns_number_gt 1689
_reflns_number_total 2548
_reflns_threshold_expression >2\s(I)
_cod_data_source_file zl2265.cif
_cod_data_source_block I
_cod_database_code 2225150
_cod_database_fobs_code 2225150

loop_
_symmetry_equiv_pos_as_xyz
'x, y, z'
'-x, -y, -z'

loop_
_atom_site_type_symbol
_atom_site_label
_atom_site_fract_x
_atom_site_fract_y
_atom_site_fract_z
_atom_site_U_iso_or_equiv
_atom_site_adp_type
_atom_site_calc_flag
_atom_site_refinement_flags
_atom_site_occupancy
_atom_site_disorder_assembly
_atom_site_disorder_group
C C1 1.0848(3) -0.3377(3) 0.8308(3) 0.0843(7) Uani d . 1 . .
H H1 1.1732 -0.4115 0.8727 0.101 Uiso calc R 1 . .
C C2 1.1205(3) -0.2955(3) 0.7023(3) 0.0828(7) Uani d . 1 . .
H H2 1.2336 -0.3389 0.6568 0.099 Uiso calc R 1 . .
C C3 0.9887(3) -0.1880(3) 0.6390(2) 0.0663(6) Uani d . 1 . .
H H3 1.0133 -0.1619 0.5511 0.08 Uiso calc R 1 . .
C C4 0.8198(2) -0.1190(2) 0.70634(18) 0.0499(5) Uani d . 1 . .
C C5 0.7874(3) -0.1610(3) 0.83672(19) 0.0572(5) Uani d . 1 . .
H H5 0.6759 -0.1144 0.8835 0.069 Uiso calc R 1 . .
C C6 0.9192(3) -0.2718(3) 0.8982(2) 0.0715(6) Uani d . 1 . .
H H6 0.8953 -0.3017 0.986 0.086 Uiso calc R 1 . .
C C7 0.6830(3) -0.0021(3) 0.63224(18) 0.0535(5) Uani d . 1 . .
O O1 0.7093(2) -0.0062(2) 0.52144(14) 0.0808(5) Uani d . 1 . .
C C8 0.5114(2) 0.1223(2) 0.69448(18) 0.0521(5) Uani d . 1 . .
C C9 0.4249(3) 0.2636(3) 0.5920(2) 0.0755(7) Uani d . 1 . .
H H9B 0.5024 0.3236 0.5419 0.113 Uiso calc R 1 . .
H H9C 0.3191 0.3425 0.6314 0.113 Uiso calc R 1 . .
H H9A 0.3993 0.2127 0.5387 0.113 Uiso calc R 1 . .
C C10 0.3865(3) 0.0253(3) 0.7712(2) 0.0707(6) Uani d . 1 . .
H H10A 0.3667 -0.0282 0.7166 0.106 Uiso calc R 1 . .
H H10B 0.2779 0.1043 0.8075 0.106 Uiso calc R 1 . .
H H10C 0.4368 -0.0608 0.8375 0.106 Uiso calc R 1 . .
C C11 0.5454(2) 0.2112(2) 0.77688(18) 0.0505(5) Uani d . 1 . .
O O2 0.4621(2) 0.2339(2) 0.88045(14) 0.0736(5) Uani d . 1 . .
O O3 0.67818(16) 0.26535(16) 0.71377(11) 0.0533(4) Uani d . 1 . .
C C12 0.7438(3) 0.3557(3) 0.7690(2) 0.0616(6) Uani d . 1 . .
C C13 0.8897(3) 0.3905(4) 0.6630(3) 0.0942(9) Uani d . 1 . .
H H13A 0.845 0.4548 0.5885 0.141 Uiso calc R 1 . .
H H13B 0.9783 0.2838 0.6455 0.141 Uiso calc R 1 . .
H H13C 0.9384 0.4551 0.6876 0.141 Uiso calc R 1 . .
C C14 0.6027(4) 0.5217(3) 0.7977(3) 0.1024(10) Uani d . 1 . .
H H14A 0.5558 0.5852 0.724 0.154 Uiso calc R 1 . .
H H14B 0.6503 0.588 0.8214 0.154 Uiso calc R 1 . .
H H14C 0.512 0.4977 0.8659 0.154 Uiso calc R 1 . .
C C15 0.8130(4) 0.2379(4) 0.8824(3) 0.1046(10) Uani d . 1 . .
H H15A 0.8952 0.1314 0.8593 0.157 Uiso calc R 1 . .
H H15B 0.7186 0.2168 0.9482 0.157 Uiso calc R 1 . .
H H15C 0.8692 0.2902 0.9121 0.157 Uiso calc R 1 . .

loop_
_atom_site_aniso_label
_atom_site_aniso_U_11
_atom_site_aniso_U_22
_atom_site_aniso_U_33
_atom_site_aniso_U_12
_atom_site_aniso_U_13
_atom_site_aniso_U_23
C1 0.0638(15) 0.0716(16) 0.103(2) -0.0149(12) -0.0227(14) -0.0031(14)
C2 0.0506(13) 0.0702(15) 0.104(2) -0.0101(12) 0.0024(13) -0.0182(14)
C3 0.0647(14) 0.0601(13) 0.0670(13) -0.0244(12) 0.0047(11) -0.0175(11)
C4 0.0526(11) 0.0448(10) 0.0568(11) -0.0232(9) -0.0039(9) -0.0154(9)
C5 0.0517(11) 0.0579(12) 0.0588(12) -0.0185(10) -0.0068(10) -0.0128(10)
C6 0.0676(15) 0.0702(14) 0.0704(14) -0.0210(12) -0.0186(12) -0.0048(12)
C7 0.0608(12) 0.0618(12) 0.0526(11) -0.0349(10) -0.0080(9) -0.0165(9)
O1 0.0838(11) 0.1121(13) 0.0602(10) -0.0381(10) -0.0145(8) -0.0314(9)
C8 0.0507(11) 0.0547(11) 0.0587(11) -0.0244(9) -0.0149(9) -0.0099(9)
C9 0.0812(16) 0.0708(15) 0.0853(16) -0.0268(12) -0.0395(13) -0.0069(12)
C10 0.0558(12) 0.0752(15) 0.0921(16) -0.0357(11) -0.0118(11) -0.0172(12)
C11 0.0473(11) 0.0503(11) 0.0544(11) -0.0187(9) -0.0091(9) -0.0101(9)
O2 0.0743(10) 0.0925(11) 0.0624(9) -0.0433(9) 0.0091(8) -0.0310(8)
O3 0.0550(8) 0.0628(8) 0.0547(8) -0.0329(7) -0.0061(6) -0.0173(6)
C12 0.0660(13) 0.0680(13) 0.0706(14) -0.0348(11) -0.0167(11) -0.0229(11)
C13 0.0884(18) 0.121(2) 0.106(2) -0.0729(18) -0.0038(15) -0.0332(17)
C14 0.097(2) 0.0794(18) 0.154(3) -0.0341(16) -0.0215(19) -0.0580(18)
C15 0.119(2) 0.130(2) 0.100(2) -0.064(2) -0.0581(19) -0.0060(18)

loop_
_atom_type_symbol
_atom_type_description
_atom_type_scat_dispersion_real
_atom_type_scat_dispersion_imag
_atom_type_scat_source
C C 0.0033 0.0016 'International Tables Vol C Tables 4.2.6.8 and 6.1.1.4'
H H 0 0 'International Tables Vol C Tables 4.2.6.8 and 6.1.1.4'
O O 0.0106 0.006 'International Tables Vol C Tables 4.2.6.8 and 6.1.1.4'

loop_
_geom_angle_atom_site_label_1
_geom_angle_atom_site_label_2
_geom_angle_atom_site_label_3
_geom_angle_site_symmetry_1
_geom_angle_site_symmetry_3
_geom_angle
_geom_angle_publ_flag
C2 C1 C6 . . 120.1(2) ?
C2 C1 H1 . . 119.9 ?
C6 C1 H1 . . 119.9 ?
C1 C2 C3 . . 120.2(2) ?
C1 C2 H2 . . 119.9 ?
C3 C2 H2 . . 119.9 ?
C2 C3 C4 . . 120.3(2) ?
C2 C3 H3 . . 119.8 ?
C4 C3 H3 . . 119.8 ?
C5 C4 C3 . . 118.4(2) ?
C5 C4 C7 . . 123.82(18) ?
C3 C4 C7 . . 117.79(18) ?
C4 C5 C6 . . 120.6(2) ?
C4 C5 H5 . . 119.7 ?
C6 C5 H5 . . 119.7 ?
C1 C6 C5 . . 120.3(2) ?
C1 C6 H6 . . 119.8 ?
C5 C6 H6 . . 119.8 ?
O1 C7 C4 . . 119.24(19) ?
O1 C7 C8 . . 119.62(19) ?
C4 C7 C8 . . 121.14(16) ?
C11 C8 C7 . . 110.39(15) ?
C11 C8 C10 . . 111.49(17) ?
C7 C8 C10 . . 109.80(16) ?
C11 C8 C9 . . 106.87(16) ?
C7 C8 C9 . . 109.79(17) ?
C10 C8 C9 . . 108.42(17) ?
C8 C9 H9B . . 109.5 ?
C8 C9 H9C . . 109.5 ?
H9B C9 H9C . . 109.5 ?
C8 C9 H9A . . 109.5 ?
H9B C9 H9A . . 109.5 ?
H9C C9 H9A . . 109.5 ?
C8 C10 H10A . . 109.5 ?
C8 C10 H10B . . 109.5 ?
H10A C10 H10B . . 109.5 ?
C8 C10 H10C . . 109.5 ?
H10A C10 H10C . . 109.5 ?
H10B C10 H10C . . 109.5 ?
O2 C11 O3 . . 125.43(18) ?
O2 C11 C8 . . 125.07(17) ?
O3 C11 C8 . . 109.46(16) ?
C11 O3 C12 . . 122.50(15) ?
O3 C12 C15 . . 109.11(18) ?
O3 C12 C14 . . 109.65(17) ?
C15 C12 C14 . . 113.7(2) ?
O3 C12 C13 . . 102.51(16) ?
C15 C12 C13 . . 110.8(2) ?
C14 C12 C13 . . 110.4(2) ?
C12 C13 H13A . . 109.5 ?
C12 C13 H13B . . 109.5 ?
H13A C13 H13B . . 109.5 ?
C12 C13 H13C . . 109.5 ?
H13A C13 H13C . . 109.5 ?
H13B C13 H13C . . 109.5 ?
C12 C14 H14A . . 109.5 ?
C12 C14 H14B . . 109.5 ?
H14A C14 H14B . . 109.5 ?
C12 C14 H14C . . 109.5 ?
H14A C14 H14C . . 109.5 ?
H14B C14 H14C . . 109.5 ?
C12 C15 H15A . . 109.5 ?
C12 C15 H15B . . 109.5 ?
H15A C15 H15B . . 109.5 ?
C12 C15 H15C . . 109.5 ?
H15A C15 H15C . . 109.5 ?
H15B C15 H15C . . 109.5 ?

loop_
_geom_bond_atom_site_label_1
_geom_bond_atom_site_label_2
_geom_bond_site_symmetry_2
_geom_bond_distance
_geom_bond_publ_flag
C1 C2 . 1.360(3) ?
C1 C6 . 1.368(3) ?
C1 H1 . 0.93 ?
C2 C3 . 1.387(3) ?
C2 H2 . 0.93 ?
C3 C4 . 1.391(3) ?
C3 H3 . 0.93 ?
C4 C5 . 1.381(3) ?
C4 C7 . 1.505(3) ?
C5 C6 . 1.382(3) ?
C5 H5 . 0.93 ?
C6 H6 . 0.93 ?
C7 O1 . 1.212(2) ?
C7 C8 . 1.535(3) ?
C8 C11 . 1.522(3) ?
C8 C10 . 1.540(3) ?
C8 C9 . 1.540(3) ?
C9 H9B . 0.96 ?
C9 H9C . 0.96 ?
C9 H9A . 0.96 ?
C10 H10A . 0.96 ?
C10 H10B . 0.96 ?
C10 H10C . 0.96 ?
C11 O2 . 1.197(2) ?
C11 O3 . 1.336(2) ?
O3 C12 . 1.479(2) ?
C12 C15 . 1.504(3) ?
C12 C14 . 1.507(3) ?
C12 C13 . 1.514(3) ?
C13 H13A . 0.96 ?
C13 H13B . 0.96 ?
C13 H13C . 0.96 ?
C14 H14A . 0.96 ?
C14 H14B . 0.96 ?
C14 H14C . 0.96 ?
C15 H15A . 0.96 ?
C15 H15B . 0.96 ?
C15 H15C . 0.96 ?

loop_
_geom_hbond_atom_site_label_D
_geom_hbond_atom_site_label_H
_geom_hbond_atom_site_label_A
_geom_hbond_site_symmetry_A
_geom_hbond_distance_DH
_geom_hbond_distance_HA
_geom_hbond_distance_DA
_geom_hbond_angle_DHA
C5 H5 O2 2_657 0.93 2.66 3.317(3) 128
C9 H9A O1 2_656 0.96 2.65 3.557(3) 157.9

loop_
_cod_related_entry_id
_cod_related_entry_database
_cod_related_entry_code
1 ChemSpider 24744382
